data_7214654
loop_
_publ_author_name
'Li, Wei-Liang'
'Wu, An-Kai'
'Lee, Kwang-Ming'

_publ_section_title
;
 Anion-controlled dimerized rectangular, herringbone and tape building
 blocks by L-shaped diamide-substituted pyridinium salts via N--H&#x22EF;O
 and C--H&#x22EF;O hydrogen bonding
;
_journal_issue 18
_journal_name_full CrystEngComm
_journal_page_first 6072
_journal_paper_doi 10.1039/c2ce25695a
_journal_volume 14
_journal_year 2012
_chemical_formula_sum 'C8 H10 Br N3 O2'
_chemical_formula_weight 260.10
_chemical_name_systematic
;
?
;
_space_group_IT_number 9
_symmetry_cell_setting monoclinic
_symmetry_space_group_name_Hall 'C -2yc'
_symmetry_space_group_name_H-M 'C 1 c 1'
_atom_sites_solution_hydrogens geom
_atom_sites_solution_primary direct
_atom_sites_solution_secondary difmap
_audit_creation_method SHELXL-97
_cell_angle_alpha 90.00
_cell_angle_beta 109.0290(10)
_cell_angle_gamma 90.00
_cell_formula_units_Z 4
_cell_length_a 5.03600(10)
_cell_length_b 28.8208(7)
_cell_length_c 6.9016(2)
_cell_measurement_reflns_used 3119
_cell_measurement_temperature 100(2)
_cell_measurement_theta_max 26.3810
_cell_measurement_theta_min 3.4277
_cell_volume 946.97(4)
_computing_cell_refinement 'SAINT V7.34A (Bruker AXS, 2006)'
_computing_data_collection 'APEX2 (Bruker AXS, 2010)'
_computing_data_reduction 'SAINT V7.34A (Bruker AXS, 2006)'
_computing_molecular_graphics 'SHELXTL (Sheldrick, 2008)'
_computing_publication_material SHELXTL
_computing_structure_refinement 'SHELXL-97 (Sheldrick, 2008)'
_computing_structure_solution 'SHELXS-97 (Sheldrick, 2008)'
_diffrn_ambient_temperature 100(2)
_diffrn_detector_area_resol_mean 8.3333
_diffrn_measured_fraction_theta_full 0.972
_diffrn_measured_fraction_theta_max 0.972
_diffrn_measurement_device_type 'Bruker APEX-II CCD'
_diffrn_measurement_method '\f and \w scans'
_diffrn_radiation_monochromator graphite
_diffrn_radiation_source 'fine-focus sealed tube'
_diffrn_radiation_type MoK\a
_diffrn_radiation_wavelength 0.71073
_diffrn_reflns_av_R_equivalents 0.0530
_diffrn_reflns_av_sigmaI/netI 0.0700
_diffrn_reflns_limit_h_max 5
_diffrn_reflns_limit_h_min -6
_diffrn_reflns_limit_k_max 36
_diffrn_reflns_limit_k_min -36
_diffrn_reflns_limit_l_max 7
_diffrn_reflns_limit_l_min -8
_diffrn_reflns_number 3519
_diffrn_reflns_theta_full 26.38
_diffrn_reflns_theta_max 26.38
_diffrn_reflns_theta_min 2.83
_exptl_absorpt_coefficient_mu 4.318
_exptl_absorpt_correction_T_max 0.9486
_exptl_absorpt_correction_T_min 0.5061
_exptl_absorpt_correction_type multi-scan
_exptl_absorpt_process_details 'SADABS V2008/1 (Bruker AXS)'
_exptl_crystal_colour Colorless
_exptl_crystal_density_diffrn 1.824
_exptl_crystal_density_meas ?
_exptl_crystal_density_method 'not measured'
_exptl_crystal_description Lamellar
_exptl_crystal_F_000 520
_exptl_crystal_size_max 0.20
_exptl_crystal_size_mid 0.10
_exptl_crystal_size_min 0.01
_refine_diff_density_max 0.899
_refine_diff_density_min -1.678
_refine_diff_density_rms 0.158
_refine_ls_abs_structure_details 'Flack H D (1983), Acta Cryst. A39, 876-881'
_refine_ls_abs_structure_Flack 0.41(2)
_refine_ls_extinction_method none
_refine_ls_goodness_of_fit_ref 1.115
_refine_ls_hydrogen_treatment constr
_refine_ls_matrix_type full
_refine_ls_number_parameters 128
_refine_ls_number_reflns 1625
_refine_ls_number_restraints 2
_refine_ls_restrained_S_all 1.114
_refine_ls_R_factor_all 0.0487
_refine_ls_R_factor_gt 0.0464
_refine_ls_shift/su_max 0.001
_refine_ls_shift/su_mean 0.000
_refine_ls_structure_factor_coef Fsqd
_refine_ls_weighting_details 'calc w=1/[\s^2^(Fo^2^)+(0.0809P)^2^+0.0000P] where P=(Fo^2^+2Fc^2^)/3'
_refine_ls_weighting_scheme calc
_refine_ls_wR_factor_gt 0.1194
_refine_ls_wR_factor_ref 0.1331
_reflns_number_gt 1529
_reflns_number_total 1625
_reflns_threshold_expression >2sigma(I)
_cod_data_source_file c2ce25695a.txt
_cod_data_source_block br
_cod_depositor_comments
;
The following automatic conversions were performed:

'_exptl_crystal_density_meas' value 'not measured' was changed to '?'
- the value is perceived as not measured.

Automatic conversion script
Id: cif_fix_values 3008 2015-01-20 13:52:24Z robertas 
;
_cod_database_code 7214654

loop_
_symmetry_equiv_pos_as_xyz
'x, y, z'
'x, -y, z+1/2'
'x+1/2, y+1/2, z'
'x+1/2, -y+1/2, z+1/2'

loop_
_atom_site_label
_atom_site_type_symbol
_atom_site_fract_x
_atom_site_fract_y
_atom_site_fract_z
_atom_site_U_iso_or_equiv
_atom_site_adp_type
_atom_site_occupancy
_atom_site_symmetry_multiplicity
_atom_site_calc_flag
_atom_site_refinement_flags
Br1 Br 0.54574(19) 0.888811(17) 0.49717(17) 0.0255(2) Uani 1 1 d .
C4 C 0.163(3) 0.1161(3) 0.384(2) 0.030(3) Uani 1 1 d .
H4 H 0.2240 0.0961 0.2977 0.036 Uiso 1 1 calc R
C5 C 0.2374(16) 0.1625(2) 0.3992(11) 0.0254(16) Uani 1 1 d .
H5 H 0.3573 0.1742 0.3291 0.030 Uiso 1 1 calc R
C6 C 0.1343(15) 0.1919(3) 0.5182(11) 0.0251(16) Uani 1 1 d .
C7 C -0.0261(15) 0.1735(2) 0.6282(12) 0.0230(15) Uani 1 1 d .
H7 H -0.0930 0.1929 0.7138 0.028 Uiso 1 1 calc R
C8 C -0.0888(17) 0.1260(4) 0.6118(14) 0.0240(18) Uani 1 1 d .
H8 H -0.1987 0.1131 0.6871 0.029 Uiso 1 1 calc R
C2 C -0.0939(15) 0.0503(2) 0.4554(12) 0.0251(15) Uani 1 1 d .
H2A H -0.2058 0.0467 0.3089 0.030 Uiso 1 1 calc R
H2B H -0.2184 0.0435 0.5370 0.030 Uiso 1 1 calc R
C1 C 0.1436(16) 0.0156(2) 0.5097(11) 0.0258(15) Uani 1 1 d .
C3 C 0.2126(15) 0.2425(2) 0.5223(11) 0.0229(14) Uani 1 1 d .
N2 N 0.0032(13) 0.0990(2) 0.4928(14) 0.0224(14) Uani 1 1 d .
N1 N 0.049(2) -0.02838(18) 0.4802(15) 0.0321(14) Uani 1 1 d .
H1B H 0.1689 -0.0516 0.5064 0.039 Uiso 1 1 calc R
H1A H -0.1328 -0.0339 0.4349 0.039 Uiso 1 1 calc R
N3 N 0.0168(13) 0.2719(2) 0.5369(10) 0.0279(17) Uani 1 1 d .
H3B H 0.0477 0.3020 0.5400 0.033 Uiso 1 1 calc R
H3A H -0.1438 0.2613 0.5436 0.033 Uiso 1 1 calc R
O1 O 0.3896(11) 0.02662(18) 0.5716(8) 0.0294(11) Uani 1 1 d .
O2 O 0.4412(11) 0.25402(17) 0.5123(9) 0.0286(11) Uani 1 1 d .

loop_
_atom_site_aniso_label
_atom_site_aniso_U_11
_atom_site_aniso_U_22
_atom_site_aniso_U_33
_atom_site_aniso_U_23
_atom_site_aniso_U_13
_atom_site_aniso_U_12
Br1 0.0211(3) 0.0292(3) 0.0278(3) -0.0010(4) 0.0102(2) -0.0007(3)
C4 0.026(5) 0.036(5) 0.032(6) 0.001(3) 0.014(4) 0.004(3)
C5 0.019(4) 0.034(4) 0.025(4) 0.003(3) 0.008(3) 0.002(3)
C6 0.015(3) 0.035(3) 0.024(4) 0.000(3) 0.005(3) 0.000(2)
C7 0.013(3) 0.031(3) 0.026(4) -0.002(3) 0.007(3) 0.001(3)
C8 0.015(4) 0.039(4) 0.023(5) 0.007(4) 0.012(3) 0.005(4)
C2 0.022(4) 0.024(3) 0.029(3) 0.004(3) 0.009(3) 0.003(3)
C1 0.027(4) 0.031(4) 0.022(3) 0.001(3) 0.012(3) 0.002(3)
C3 0.016(3) 0.032(3) 0.023(3) -0.003(3) 0.009(3) 0.000(3)
N2 0.014(4) 0.029(2) 0.028(3) 0.005(4) 0.012(3) 0.001(2)
N1 0.025(3) 0.028(2) 0.043(4) -0.002(4) 0.010(3) 0.001(4)
N3 0.016(3) 0.029(3) 0.041(5) -0.002(3) 0.013(3) -0.001(3)
O1 0.019(3) 0.035(3) 0.037(3) -0.001(2) 0.014(2) 0.003(2)
O2 0.020(3) 0.035(3) 0.035(3) 0.002(2) 0.015(2) -0.0038(19)

loop_
_atom_type_symbol
_atom_type_description
_atom_type_scat_dispersion_real
_atom_type_scat_dispersion_imag
_atom_type_scat_source
C C 0.0033 0.0016 'International Tables Vol C Tables 4.2.6.8 and 6.1.1.4'
H H 0.0000 0.0000 'International Tables Vol C Tables 4.2.6.8 and 6.1.1.4'
N N 0.0061 0.0033 'International Tables Vol C Tables 4.2.6.8 and 6.1.1.4'
O O 0.0106 0.0060 'International Tables Vol C Tables 4.2.6.8 and 6.1.1.4'
Br Br -0.2901 2.4595 'International Tables Vol C Tables 4.2.6.8 and 6.1.1.4'

loop_
_geom_angle_atom_site_label_1
_geom_angle_atom_site_label_2
_geom_angle_atom_site_label_3
_geom_angle
N2 C4 C5 120.3(11)
N2 C4 H4 119.8
C5 C4 H4 119.8
C4 C5 C6 119.2(9)
C4 C5 H5 120.4
C6 C5 H5 120.4
C7 C6 C5 119.3(7)
C7 C6 C3 123.8(7)
C5 C6 C3 116.9(7)
C6 C7 C8 119.1(7)
C6 C7 H7 120.4
C8 C7 H7 120.4
N2 C8 C7 120.7(9)
N2 C8 H8 119.6
C7 C8 H8 119.6
N2 C2 C1 113.3(6)
N2 C2 H2A 108.9
C1 C2 H2A 108.9
N2 C2 H2B 108.9
C1 C2 H2B 108.9
H2A C2 H2B 107.7
O1 C1 N1 124.8(7)
O1 C1 C2 123.2(7)
N1 C1 C2 112.0(7)
O2 C3 N3 124.6(7)
O2 C3 C6 120.4(6)
N3 C3 C6 114.9(6)
C8 N2 C4 121.3(6)
C8 N2 C2 120.3(8)
C4 N2 C2 118.0(8)
C1 N1 H1B 120.0
C1 N1 H1A 120.0
H1B N1 H1A 120.0
C3 N3 H3B 120.0
C3 N3 H3A 120.0
H3B N3 H3A 120.0

loop_
_geom_bond_atom_site_label_1
_geom_bond_atom_site_label_2
_geom_bond_distance
C4 N2 1.359(17)
C4 C5 1.384(11)
C4 H4 0.9500
C5 C6 1.392(11)
C5 H5 0.9500
C6 C7 1.381(11)
C6 C3 1.510(10)
C7 C8 1.403(14)
C7 H7 0.9500
C8 N2 1.320(13)
C8 H8 0.9500
C2 N2 1.479(9)
C2 C1 1.511(10)
C2 H2A 0.9900
C2 H2B 0.9900
C1 O1 1.214(9)
C1 N1 1.345(9)
C3 O2 1.222(9)
C3 N3 1.328(9)
N1 H1B 0.8800
N1 H1A 0.8800
N3 H3B 0.8800
N3 H3A 0.8800
